data_7009119
loop_
_publ_author_name
'Al Shihadeh, Youseff'
'Benito, Angel'
'Lloris, Jos\'e Manuel'
'Mart\'inez-M\'a\~nez, Ram\'on'
'Pardo, Teresa'
'Soto, Juan'
'Marcos, M. Dolores'

_publ_section_title
;
 Polyaza and azaoxa macrocyclic receptors functionalised with
 fluorescent subunits; Hg2+ selective signalling
;
_journal_issue 7
_journal_name_full 'Journal of the Chemical Society, Dalton Transactions'
_journal_page_first 1199
_journal_paper_doi 10.1039/a908762a
_journal_year 2000
_chemical_formula_sum 'C55 H58 Cd Cl3 F6 N4 P'
_chemical_formula_weight 1138.77
_chemical_name_systematic
; 
 ? 
;
_space_group_IT_number 2
_symmetry_cell_setting triclinic
_symmetry_space_group_name_Hall '-P 1'
_symmetry_space_group_name_H-M 'P -1'
_atom_sites_solution_hydrogens geom
_atom_sites_solution_primary direct
_atom_sites_solution_secondary difmap
_audit_creation_method SHELXL
_cell_angle_alpha 99.688(8)
_cell_angle_beta 90.217(8)
_cell_angle_gamma 91.558(9)
_cell_formula_units_Z 2
_cell_length_a 10.1175(11)
_cell_length_b 12.9778(14)
_cell_length_c 20.112(2)
_cell_measurement_reflns_used 50
_cell_measurement_temperature 298(2)
_cell_measurement_theta_max 6.76
_cell_measurement_theta_min 4.59
_cell_volume 2602.0(5)
_computing_cell_refinement 'Siemens XSCANS'
_computing_data_collection 'Siemens XSCANS'
_computing_data_reduction 'Siemens SHELXTL'
_computing_molecular_graphics 'Siemens SHELXTL'
_computing_publication_material 'Siemens SHELXTL'
_computing_structure_refinement 'SHELXL-93 (Sheldrick, 1993)'
_computing_structure_solution 'SHELXS-86 (Sheldrick, 1990)'
_diffrn_ambient_temperature 298(2)
_diffrn_measurement_device 'Siemens P4'
_diffrn_measurement_method '2\q/\w scans'
_diffrn_radiation_monochromator graphite
_diffrn_radiation_source 'fine-focus sealed tube'
_diffrn_radiation_type MoK\a
_diffrn_radiation_wavelength 0.71073
_diffrn_reflns_av_R_equivalents 0.0193
_diffrn_reflns_av_sigmaI/netI 0.0324
_diffrn_reflns_limit_h_max 12
_diffrn_reflns_limit_h_min 0
_diffrn_reflns_limit_k_max 15
_diffrn_reflns_limit_k_min -15
_diffrn_reflns_limit_l_max 23
_diffrn_reflns_limit_l_min -23
_diffrn_reflns_number 9652
_diffrn_reflns_theta_max 25.08
_diffrn_reflns_theta_min 2.01
_diffrn_standards_decay_% 4.46
_diffrn_standards_interval_count 97
_diffrn_standards_number 3
_exptl_absorpt_coefficient_mu 0.667
_exptl_absorpt_correction_T_max 0.2987
_exptl_absorpt_correction_T_min 0.2497
_exptl_absorpt_correction_type empirical
_exptl_crystal_density_diffrn 1.453
_exptl_crystal_F_000 1168
_exptl_crystal_size_max 0.30
_exptl_crystal_size_mid 0.37
_exptl_crystal_size_min 0.38
_refine_diff_density_max 0.757
_refine_diff_density_min -0.672
_refine_diff_density_rms 0.074
_refine_ls_extinction_method none
_refine_ls_goodness_of_fit_all 1.225
_refine_ls_goodness_of_fit_obs 1.250
_refine_ls_matrix_type full
_refine_ls_number_parameters 668
_refine_ls_number_reflns 9092
_refine_ls_number_restraints 0
_refine_ls_restrained_S_all 1.240
_refine_ls_restrained_S_obs 1.250
_refine_ls_R_factor_all 0.0736
_refine_ls_R_factor_obs 0.0544
_refine_ls_shift/esd_max -0.286
_refine_ls_shift/esd_mean 0.019
_refine_ls_structure_factor_coef Fsqd
_refine_ls_weighting_details 'w=1/[\s^2^(Fo^2^)+(0.1000P)^2^+0.0000P] where P=(Fo^2^+2Fc^2^)/3'
_refine_ls_weighting_scheme calc
_refine_ls_wR_factor_all 0.1734
_refine_ls_wR_factor_obs 0.1540
_reflns_number_observed 7171
_reflns_number_total 9098
_reflns_observed_criterion >2sigma(I)
_cod_data_source_file a908762a.txt
_cod_data_source_block cdancy1
_cod_depositor_comments
;
The following automatic conversions were performed:
'_symmetry_cell_setting' value 'Triclinic' changed to 'triclinic'
according to '/home/saulius/struct/CIF-dictionaries/cif_core.dic'
dictionary named 'cif_core.dic' version 2.4.1 from 2010-06-29.

Automatic conversion script
Id: cif_fix_enum 1527 2010-12-29 10:47:43Z saulius 

The following automatic conversions were performed:

'_refine_ls_weighting_scheme' value 'calc
w=1/[\s^2^(Fo^2^)+(0.1000P)^2^+0.0000P] where P=(Fo^2^+2Fc^2^)/3' was
changed to 'calc'. New tag '_refine_ls_weighting_details' was
created. The value of the new tag was set to
'w=1/[\s^2^(Fo^2^)+(0.1000P)^2^+0.0000P] where P=(Fo^2^+2Fc^2^)/3'.

Automatic conversion script
Id: cif_fix_values 3143 2015-03-26 13:38:13Z robertas 
;
_cod_original_cell_volume 2602.1(5)
_cod_original_sg_symbol_H-M P-1
_cod_database_code 7009119

loop_
_symmetry_equiv_pos_as_xyz
'x, y, z'
'-x, -y, -z'

loop_
_atom_site_aniso_label
_atom_site_aniso_U_11
_atom_site_aniso_U_22
_atom_site_aniso_U_33
_atom_site_aniso_U_23
_atom_site_aniso_U_13
_atom_site_aniso_U_12
Cd1 0.0562(2) 0.0646(2) 0.0448(2) 0.01526(14) 0.00012(13) -0.00590(14)
P1 0.0597(8) 0.0854(10) 0.0838(10) 0.0223(8) 0.0006(7) -0.0069(7)
N1 0.057(2) 0.067(2) 0.065(2) 0.022(2) 0.010(2) -0.002(2)
C1 0.064(3) 0.104(4) 0.080(3) 0.052(3) 0.007(3) 0.001(3)
Cl1 0.0747(8) 0.0972(9) 0.0500(6) 0.0150(6) -0.0034(5) -0.0263(7)
N2 0.065(3) 0.074(3) 0.067(2) 0.019(2) 0.015(2) 0.000(2)
C2 0.099(4) 0.097(4) 0.060(3) 0.023(3) 0.021(3) 0.012(3)
Cl2 0.161(3) 0.130(2) 0.418(7) -0.009(3) -0.062(4) 0.002(2)
N3 0.101(4) 0.068(3) 0.062(2) 0.013(2) -0.024(2) 0.007(2)
C3 0.076(4) 0.080(4) 0.102(4) 0.020(3) 0.019(3) -0.001(3)
Cl3 0.254(4) 0.132(2) 0.200(3) 0.012(2) 0.039(3) 0.025(2)
N4 0.073(3) 0.105(4) 0.060(3) -0.007(2) -0.006(2) 0.013(3)
C4 0.066(4) 0.120(6) 0.143(7) 0.067(5) 0.007(4) 0.008(4)
C5 0.101(5) 0.101(5) 0.118(6) 0.051(4) -0.050(4) -0.021(4)
F3 0.151(13) 0.207(22) 0.107(10) -0.046(13) 0.052(9) -0.039(15)
F11 0.095(9) 0.084(7) 0.222(24) 0.053(12) -0.028(13) 0.003(6)
F104 0.120(11) 0.098(9) 0.388(44) -0.046(17) -0.088(19) 0.049(8)
F105 0.152(12) 0.214(25) 0.099(9) -0.028(13) -0.016(8) 0.012(17)
F5 0.144(11) 0.157(12) 0.087(8) 0.055(8) -0.023(6) -0.053(10)
F10 0.301(25) 0.100(10) 0.280(27) 0.015(12) 0.174(20) 0.031(11)
F106 0.104(7) 0.100(7) 0.177(13) -0.039(7) 0.009(7) 0.006(6)
F107 0.141(9) 0.233(18) 0.141(13) 0.122(13) 0.013(10) 0.031(13)
C6 0.379(18) 0.117(6) 0.105(6) -0.033(5) -0.133(9) 0.121(9)
C7 0.126(7) 0.249(12) 0.086(5) -0.063(7) -0.038(5) 0.086(8)
C8 0.084(4) 0.122(6) 0.105(5) -0.032(5) 0.000(4) -0.024(4)
C9 0.101(5) 0.078(4) 0.124(6) -0.005(4) 0.001(4) -0.006(4)
C10 0.075(4) 0.064(3) 0.125(5) 0.019(3) -0.007(4) -0.008(3)
C11 0.069(3) 0.066(3) 0.062(3) 0.021(2) 0.011(2) -0.001(2)
C12 0.080(4) 0.074(3) 0.072(3) 0.014(3) 0.015(3) -0.003(3)
C13 0.082(4) 0.080(3) 0.066(3) 0.027(3) -0.001(3) 0.007(3)
F14 0.075(2) 0.140(3) 0.145(3) 0.043(3) -0.015(2) -0.023(2)
F15 0.083(3) 0.167(4) 0.206(5) 0.048(4) -0.004(3) -0.046(3)
C14 0.075(3) 0.089(4) 0.060(3) 0.005(3) -0.004(2) 0.011(3)
C15 0.056(3) 0.066(3) 0.066(3) 0.020(2) 0.007(2) -0.002(2)
C16 0.073(3) 0.072(3) 0.063(3) 0.020(2) 0.003(2) 0.003(3)
C17 0.065(3) 0.078(3) 0.073(3) 0.026(3) -0.006(2) -0.003(3)
C18 0.096(4) 0.087(4) 0.098(4) 0.025(3) -0.005(4) 0.013(3)
C19 0.106(5) 0.092(5) 0.137(7) 0.047(5) -0.022(5) 0.016(4)
C20 0.095(5) 0.121(6) 0.132(7) 0.073(5) -0.031(5) -0.008(4)
C21 0.073(4) 0.114(5) 0.077(4) 0.044(3) -0.013(3) -0.014(3)
C22 0.054(3) 0.087(4) 0.073(3) 0.029(3) -0.006(2) -0.016(3)
C23 0.064(3) 0.097(4) 0.060(3) 0.018(3) 0.005(2) -0.014(3)
C24 0.066(3) 0.075(3) 0.064(3) 0.016(2) 0.005(2) -0.003(2)
C25 0.092(4) 0.072(3) 0.068(3) 0.014(3) 0.011(3) -0.004(3)
C26 0.075(4) 0.093(4) 0.081(4) 0.007(3) 0.006(3) -0.001(3)
C27 0.087(4) 0.081(4) 0.078(4) 0.012(3) 0.000(3) -0.014(3)
C28 0.117(6) 0.129(6) 0.094(5) 0.017(4) -0.007(4) -0.006(5)
C29 0.172(9) 0.117(6) 0.076(5) 0.015(4) 0.013(5) -0.021(6)
C30 0.168(8) 0.097(5) 0.073(4) 0.010(4) 0.027(5) -0.028(5)
C31 0.133(6) 0.086(4) 0.107(6) 0.019(4) 0.039(5) -0.001(4)
C32 0.101(4) 0.065(3) 0.065(3) 0.012(2) 0.010(3) -0.003(3)
C33 0.099(5) 0.090(4) 0.101(5) 0.021(4) 0.013(4) 0.030(4)
C34 0.108(5) 0.092(4) 0.072(4) 0.017(3) 0.005(3) 0.030(4)
C35 0.080(4) 0.083(4) 0.070(3) 0.034(3) 0.004(3) 0.012(3)
C36 0.074(3) 0.108(4) 0.080(4) 0.044(3) 0.001(3) 0.010(3)
C37 0.092(4) 0.092(4) 0.075(4) 0.037(3) -0.004(3) -0.008(3)
C38 0.124(6) 0.119(5) 0.072(4) 0.030(4) 0.000(4) -0.023(4)
C39 0.179(9) 0.113(6) 0.073(4) 0.032(4) -0.008(5) -0.033(6)
C40 0.223(12) 0.102(6) 0.078(5) 0.042(4) -0.044(6) -0.042(7)
C41 0.154(7) 0.093(5) 0.123(7) 0.048(5) -0.060(6) -0.010(5)
C42 0.107(5) 0.079(4) 0.080(4) 0.036(3) -0.018(3) -0.011(3)
C43 0.087(4) 0.088(4) 0.122(6) 0.043(4) -0.002(4) 0.022(3)
C44 0.091(4) 0.083(4) 0.092(4) 0.041(3) 0.020(3) 0.022(3)
C45 0.078(3) 0.089(4) 0.055(3) 0.004(3) 0.003(2) 0.011(3)
C46 0.071(3) 0.091(4) 0.069(3) 0.016(3) 0.001(3) 0.010(3)
C47 0.067(3) 0.078(3) 0.079(4) 0.005(3) 0.011(3) 0.003(3)
C48 0.088(4) 0.091(4) 0.114(5) 0.020(4) 0.022(4) 0.017(4)
C49 0.102(5) 0.086(5) 0.148(7) -0.004(5) 0.041(5) 0.016(4)
C50 0.093(5) 0.110(5) 0.101(5) -0.012(4) 0.033(4) -0.012(4)
C51 0.078(4) 0.114(5) 0.068(3) -0.009(3) 0.016(3) -0.014(4)
C52 0.069(3) 0.087(4) 0.069(3) 0.003(3) 0.001(3) -0.008(3)
C53 0.092(4) 0.105(5) 0.056(3) 0.014(3) 0.001(3) 0.004(4)
C54 0.097(4) 0.099(4) 0.063(3) 0.014(3) 0.001(3) 0.019(3)
C60 0.179(11) 0.095(6) 0.315(17) 0.021(9) 0.100(11) -0.028(7)

loop_
_atom_site_label
_atom_site_type_symbol
_atom_site_fract_x
_atom_site_fract_y
_atom_site_fract_z
_atom_site_U_iso_or_equiv
_atom_site_thermal_displace_type
_atom_site_occupancy
_atom_site_calc_flag
_atom_site_refinement_flags
_atom_site_disorder_group
Cd1 Cd 1.13420(3) 2.10527(3) 1.26873(2) 0.05466(15) Uani 1 d . .
P1 P 1.30843(14) 1.13349(13) 0.75704(8) 0.0756(4) Uani 1 d . .
N1 N 1.1570(4) 1.9752(3) 1.3360(2) 0.0622(10) Uani 1 d . .
C1 C 1.0516(5) 1.9948(5) 1.3875(3) 0.078(2) Uani 1 d . .
H1A H 0.9683(5) 1.9662(5) 1.3675(3) 0.094 Uiso 1 calc R .
H1B H 1.0718(5) 1.9580(5) 1.4243(3) 0.094 Uiso 1 calc R .
Cl1 Cl 1.32985(13) 2.22382(11) 1.27764(6) 0.0742(4) Uani 1 d . .
N2 N 1.0070(4) 2.1767(3) 1.3628(2) 0.0678(10) Uani 1 d . .
C2 C 1.0360(7) 2.1066(5) 1.4151(3) 0.084(2) Uani 1 d . .
H2A H 1.1164(7) 2.1329(5) 1.4393(3) 0.101 Uiso 1 calc R .
H2B H 0.9646(7) 2.1127(5) 1.4474(3) 0.101 Uiso 1 calc R .
Cl2 Cl 1.5721(4) 1.4286(3) 0.7948(3) 0.243(2) Uani 1 d . .
N3 N 0.9884(5) 2.1674(3) 1.1946(2) 0.0766(12) Uani 1 d . .
C3 C 0.8658(6) 2.1669(5) 1.3456(3) 0.085(2) Uani 1 d . .
H3A H 0.8160(6) 2.1972(5) 1.3849(3) 0.102 Uiso 1 calc R .
H3B H 0.8409(6) 2.0933(5) 1.3351(3) 0.102 Uiso 1 calc R .
Cl3 Cl 1.4013(4) 1.5364(2) 0.7179(2) 0.1967(15) Uani 1 d . .
N4 N 1.1624(5) 1.9800(4) 1.1709(2) 0.0818(13) Uani 1 d . .
C4 C 0.8264(6) 2.2197(6) 1.2859(4) 0.104(2) Uani 1 d . .
H4A H 0.7326(6) 2.2328(6) 1.2895(4) 0.125 Uiso 1 calc R .
H4B H 0.8722(6) 2.2873(6) 1.2915(4) 0.125 Uiso 1 calc R .
C5 C 0.8514(7) 2.1652(6) 1.2166(4) 0.103(2) Uani 1 d . .
H5A H 0.8219(7) 2.0928(6) 1.2133(4) 0.124 Uiso 1 calc R .
H5B H 0.7977(7) 2.1963(6) 1.1856(4) 0.124 Uiso 1 calc R .
F3 F 1.3070(22) 1.1091(24) 0.6780(9) 0.164(11) Uani 0.44(2) d P 1
F11 F 1.2372(15) 1.2407(13) 0.7553(13) 0.131(9) Uani 0.44(2) d P 1
F104 F 1.3787(17) 1.0407(13) 0.7684(23) 0.211(15) Uani 0.44(2) d P 1
F105 F 1.2902(20) 1.1586(28) 0.8366(8) 0.161(9) Uani 0.44(2) d P 1
F5 F 1.3160(15) 1.0878(16) 0.8235(7) 0.127(6) Uani 0.56(2) d P 2
F10 F 1.2470(26) 1.2308(13) 0.7942(16) 0.228(12) Uani 0.56(2) d P 2
F106 F 1.3631(13) 1.0235(10) 0.7189(9) 0.134(5) Uani 0.56(2) d P 2
F107 F 1.3043(14) 1.1828(21) 0.6929(10) 0.161(8) Uani 0.56(2) d P 2
C6 C 0.9994(15) 2.0920(7) 1.1298(4) 0.205(7) Uani 1 d . .
H6A H 0.9094(15) 2.0761(7) 1.1136(4) 0.246 Uiso 1 calc R .
H6B H 1.0410(15) 2.1312(7) 1.0981(4) 0.246 Uiso 1 calc R .
C7 C 1.0564(9) 2.0052(10) 1.1223(4) 0.163(5) Uani 1 d . .
H7A H 1.0959(9) 1.9955(10) 1.0779(4) 0.195 Uiso 1 calc R .
H7B H 0.9872(9) 1.9516(10) 1.1208(4) 0.195 Uiso 1 calc R .
C8 C 1.1380(7) 1.8701(6) 1.1761(4) 0.110(3) Uani 1 d . .
H8A H 1.1668(7) 1.8268(6) 1.1349(4) 0.132 Uiso 1 calc R .
H8B H 1.0437(7) 1.8575(6) 1.1803(4) 0.132 Uiso 1 calc R .
C9 C 1.2083(8) 1.8382(5) 1.2351(4) 0.104(2) Uani 1 d . .
H9A H 1.2956(8) 1.8715(5) 1.2394(4) 0.124 Uiso 1 calc R .
H9B H 1.2197(8) 1.7632(5) 1.2260(4) 0.124 Uiso 1 calc R .
C10 C 1.1381(6) 1.8655(4) 1.3006(4) 0.088(2) Uani 1 d . .
H10A H 1.0442(6) 1.8517(4) 1.2924(4) 0.105 Uiso 1 calc R .
H10B H 1.1672(6) 1.8192(4) 1.3305(4) 0.105 Uiso 1 calc R .
C11 C 1.2945(5) 1.9975(4) 1.3658(3) 0.0643(12) Uani 1 d . .
H11A H 1.3573(5) 1.9863(4) 1.3291(3) 0.077 Uiso 1 calc R .
H11B H 1.3011(5) 2.0709(4) 1.3856(3) 0.077 Uiso 1 calc R .
C12 C 1.0543(6) 2.2847(4) 1.3914(3) 0.0751(14) Uani 1 d . .
H12A H 1.0353(6) 2.3301(4) 1.3591(3) 0.090 Uiso 1 calc R .
H12B H 1.1496(6) 2.2846(4) 1.3969(3) 0.090 Uiso 1 calc R .
C13 C 1.0367(6) 2.2736(4) 1.1845(3) 0.0743(14) Uani 1 d . .
H13A H 1.1320(6) 2.2726(4) 1.1799(3) 0.089 Uiso 1 calc R .
H13B H 1.0171(6) 2.3232(4) 1.2247(3) 0.089 Uiso 1 calc R .
F14 F 1.1653(4) 1.0781(4) 0.7485(3) 0.1185(13) Uani 1 d . .
F15 F 1.4504(4) 1.1834(4) 0.7643(3) 0.151(2) Uani 1 d . .
C14 C 1.2983(6) 2.0029(5) 1.1455(3) 0.0750(14) Uani 1 d . .
H14A H 1.3626(6) 1.9895(5) 1.1787(3) 0.090 Uiso 1 calc R .
H14B H 1.3050(6) 2.0769(5) 1.1431(3) 0.090 Uiso 1 calc R .
C15 C 1.3367(5) 1.9347(4) 1.4183(2) 0.0615(11) Uani 1 d . .
C16 C 1.3991(5) 1.8429(4) 1.4001(3) 0.0683(13) Uani 1 d . .
H16A H 1.4113(5) 1.8172(4) 1.3546(3) 0.082 Uiso 1 calc R .
C17 C 1.4464(5) 1.7851(4) 1.4493(3) 0.0706(13) Uani 1 d . .
C18 C 1.5121(7) 1.6896(5) 1.4311(4) 0.092(2) Uani 1 d . .
H18A H 1.5225(7) 1.6622(5) 1.3857(4) 0.111 Uiso 1 calc R .
C19 C 1.5597(8) 1.6378(6) 1.4780(4) 0.108(2) Uani 1 d . .
H19A H 1.6029(8) 1.5753(6) 1.4652(4) 0.130 Uiso 1 calc R .
C20 C 1.5438(7) 1.6785(7) 1.5463(4) 0.111(3) Uani 1 d . .
H20A H 1.5773(7) 1.6427(7) 1.5787(4) 0.133 Uiso 1 calc R .
C21 C 1.4814(6) 1.7680(6) 1.5658(3) 0.085(2) Uani 1 d . .
H21A H 1.4719(6) 1.7930(6) 1.6116(3) 0.102 Uiso 1 calc R .
C22 C 1.4298(5) 1.8250(4) 1.5184(3) 0.0699(14) Uani 1 d . .
C23 C 1.3671(5) 1.9215(5) 1.5355(3) 0.0733(14) Uani 1 d . .
H23A H 1.3571(5) 1.9500(5) 1.5807(3) 0.088 Uiso 1 calc R .
C24 C 1.3212(5) 1.9733(4) 1.4877(3) 0.0677(12) Uani 1 d . .
H24A H 1.2784(5) 2.0359(4) 1.5008(3) 0.081 Uiso 1 calc R .
C25 C 0.9949(6) 2.3303(4) 1.4581(3) 0.0772(15) Uani 1 d . .
C26 C 1.0592(6) 2.3265(5) 1.5168(3) 0.084(2) Uani 1 d . .
H26A H 1.1408(6) 2.2949(5) 1.5156(3) 0.101 Uiso 1 calc R .
C27 C 1.0042(6) 2.3701(5) 1.5810(3) 0.082(2) Uani 1 d . .
C28 C 1.0725(9) 2.3660(6) 1.6400(4) 0.114(2) Uani 1 d . .
H28A H 1.1539(9) 2.3342(6) 1.6391(4) 0.137 Uiso 1 calc R .
C29 C 1.0163(11) 2.4106(7) 1.7007(4) 0.122(3) Uani 1 d . .
H29A H 1.0611(11) 2.4077(7) 1.7408(4) 0.147 Uiso 1 calc R .
C30 C 0.8915(10) 2.4610(6) 1.7036(4) 0.114(3) Uani 1 d . .
H30A H 0.8572(10) 2.4925(6) 1.7446(4) 0.136 Uiso 1 calc R .
C31 C 0.8248(9) 2.4616(5) 1.6451(4) 0.108(2) Uani 1 d . .
H31A H 0.7424(9) 2.4918(5) 1.6461(4) 0.130 Uiso 1 calc R .
C32 C 0.8806(7) 2.4158(4) 1.5812(3) 0.0771(15) Uani 1 d . .
C33 C 0.8123(7) 2.4200(5) 1.5206(4) 0.096(2) Uani 1 d . .
H33A H 0.7300(7) 2.4504(5) 1.5213(4) 0.115 Uiso 1 calc R .
C34 C 0.8684(7) 2.3790(5) 1.4611(3) 0.090(2) Uani 1 d . .
H34A H 0.8238(7) 2.3826(5) 1.4210(3) 0.108 Uiso 1 calc R .
C35 C 0.9790(6) 2.3126(5) 1.1242(3) 0.0752(14) Uani 1 d . .
C36 C 1.0479(6) 2.3040(5) 1.0658(3) 0.084(2) Uani 1 d . .
H36A H 1.1318(6) 2.2763(5) 1.0647(3) 0.101 Uiso 1 calc R .
C37 C 0.9985(6) 2.3352(5) 1.0070(3) 0.084(2) Uani 1 d . .
C38 C 1.0713(8) 2.3293(6) 0.9465(3) 0.104(2) Uani 1 d . .
H38A H 1.1553(8) 2.3017(6) 0.9449(3) 0.125 Uiso 1 calc R .
C39 C 1.0249(12) 2.3616(7) 0.8921(4) 0.121(3) Uani 1 d . .
H39A H 1.0748(12) 2.3561(7) 0.8530(4) 0.145 Uiso 1 calc R .
C40 C 0.8978(13) 2.4045(7) 0.8948(4) 0.132(4) Uani 1 d . .
H40A H 0.8658(13) 2.4289(7) 0.8571(4) 0.159 Uiso 1 calc R .
C41 C 0.8197(10) 2.4115(6) 0.9510(4) 0.120(3) Uani 1 d . .
H41A H 0.7347(10) 2.4369(6) 0.9505(4) 0.144 Uiso 1 calc R .
C42 C 0.8714(7) 2.3789(5) 1.0103(3) 0.086(2) Uani 1 d . .
C43 C 0.8025(7) 2.3884(5) 1.0703(4) 0.096(2) Uani 1 d . .
H43A H 0.7188(7) 2.4167(5) 1.0723(4) 0.115 Uiso 1 calc R .
C44 C 0.8538(6) 2.3575(5) 1.1269(3) 0.085(2) Uani 1 d . .
H44A H 0.8060(6) 2.3662(5) 1.1668(3) 0.102 Uiso 1 calc R .
C45 C 1.3373(6) 1.9429(5) 1.0778(3) 0.0750(14) Uani 1 d . .
C46 C 1.4066(6) 1.8531(5) 1.0739(3) 0.0768(14) Uani 1 d . .
H46A H 1.4232(6) 1.8260(5) 1.1129(3) 0.092 Uiso 1 calc R .
C47 C 1.4538(5) 1.8001(4) 1.0104(3) 0.0758(14) Uani 1 d . .
C48 C 1.5301(7) 1.7110(5) 1.0067(4) 0.097(2) Uani 1 d . .
H48A H 1.5482(7) 1.6834(5) 1.0454(4) 0.116 Uiso 1 calc R .
C49 C 1.5784(8) 1.6643(6) 0.9450(5) 0.114(3) Uani 1 d . .
H49A H 1.6288(8) 1.6049(6) 0.9422(5) 0.137 Uiso 1 calc R .
C50 C 1.5516(7) 1.7061(6) 0.8861(4) 0.105(2) Uani 1 d . .
H50A H 1.5850(7) 1.6745(6) 0.8449(4) 0.126 Uiso 1 calc R .
C51 C 1.4794(6) 1.7900(6) 0.8893(3) 0.090(2) Uani 1 d . .
H51A H 1.4625(6) 1.8163(6) 0.8499(3) 0.108 Uiso 1 calc R .
C52 C 1.4267(6) 1.8412(5) 0.9510(3) 0.0765(14) Uani 1 d . .
C53 C 1.3559(6) 1.9343(5) 0.9562(3) 0.085(2) Uani 1 d . .
H53A H 1.3389(6) 1.9628(5) 0.9177(3) 0.102 Uiso 1 calc R .
C54 C 1.3125(7) 1.9824(5) 1.0171(3) 0.086(2) Uani 1 d . .
H54A H 1.2650(7) 2.0433(5) 1.0193(3) 0.103 Uiso 1 calc R .
C60 C 1.4151(12) 1.4518(7) 0.7758(7) 0.198(6) Uani 1 d . .
H60A H 1.3703(12) 1.4812(7) 0.8169(7) 0.238 Uiso 1 calc R .
H60B H 1.3706(12) 1.3859(7) 0.7577(7) 0.238 Uiso 1 calc R .

loop_
_atom_type_symbol
_atom_type_description
_atom_type_scat_dispersion_real
_atom_type_scat_dispersion_imag
_atom_type_scat_source
C C 0.0033 0.0016 'International Tables Vol C Tables 4.2.6.8 and 6.1.1.4'
H H 0.0000 0.0000 'International Tables Vol C Tables 4.2.6.8 and 6.1.1.4'
N N 0.0061 0.0033 'International Tables Vol C Tables 4.2.6.8 and 6.1.1.4'
F F 0.0171 0.0103 'International Tables Vol C Tables 4.2.6.8 and 6.1.1.4'
P P 0.1023 0.0942 'International Tables Vol C Tables 4.2.6.8 and 6.1.1.4'
Cd Cd -0.8075 1.2024 'International Tables Vol C Tables 4.2.6.8 and 6.1.1.4'
Cl Cl 0.1484 0.1585 'International Tables Vol C Tables 4.2.6.8 and 6.1.1.4'

loop_
_geom_angle_atom_site_label_1
_geom_angle_atom_site_label_2
_geom_angle_atom_site_label_3
_geom_angle
_geom_angle_site_symmetry_1
_geom_angle_site_symmetry_3
_geom_angle_publ_flag
N1 Cd1 N3 142.8(2) . . ?
N1 Cd1 N4 90.2(2) . . ?
N3 Cd1 N4 79.8(2) . . ?
N1 Cd1 N2 79.99(14) . . ?
N3 Cd1 N2 91.4(2) . . ?
N4 Cd1 N2 150.5(2) . . ?
N1 Cd1 Cl1 111.57(11) . . ?
N3 Cd1 Cl1 105.62(13) . . ?
N4 Cd1 Cl1 106.44(14) . . ?
N2 Cd1 Cl1 103.01(11) . . ?
F10 P1 F5 90.4(10) . . ?
F10 P1 F107 88.2(9) . . ?
F5 P1 F107 177.6(9) . . ?
F104 P1 F3 97.3(13) . . ?
F104 P1 F15 82.1(8) . . ?
F10 P1 F15 92.9(10) . . ?
F5 P1 F15 94.6(5) . . ?
F107 P1 F15 83.4(7) . . ?
F3 P1 F15 96.0(7) . . ?
F104 P1 F105 86.6(14) . . ?
F3 P1 F105 172.8(11) . . ?
F15 P1 F105 90.5(9) . . ?
F104 P1 F11 172.0(15) . . ?
F3 P1 F11 90.3(12) . . ?
F15 P1 F11 94.9(6) . . ?
F105 P1 F11 86.0(12) . . ?
F104 P1 F14 96.0(8) . . ?
F10 P1 F14 89.2(10) . . ?
F5 P1 F14 85.0(5) . . ?
F107 P1 F14 97.0(7) . . ?
F3 P1 F14 83.1(7) . . ?
F15 P1 F14 177.8(3) . . ?
F105 P1 F14 90.5(9) . . ?
F11 P1 F14 87.2(6) . . ?
F10 P1 F106 175.0(9) . . ?
F5 P1 F106 87.3(9) . . ?
F107 P1 F106 94.2(9) . . ?
F15 P1 F106 91.7(5) . . ?
F14 P1 F106 86.1(5) . . ?
C1 N1 C10 107.4(4) . . ?
C1 N1 C11 112.8(4) . . ?
C10 N1 C11 112.7(4) . . ?
C1 N1 Cd1 105.2(3) . . ?
C10 N1 Cd1 115.7(4) . . ?
C11 N1 Cd1 103.0(3) . . ?
C2 C1 N1 113.6(4) . . ?
C3 N2 C12 114.5(4) . . ?
C3 N2 C2 108.9(4) . . ?
C12 N2 C2 107.6(4) . . ?
C3 N2 Cd1 110.3(3) . . ?
C12 N2 Cd1 111.2(3) . . ?
C2 N2 Cd1 103.7(3) . . ?
C1 C2 N2 115.4(4) . . ?
C5 N3 C6 108.1(8) . . ?
C5 N3 C13 113.2(5) . . ?
C6 N3 C13 109.5(6) . . ?
C5 N3 Cd1 112.7(4) . . ?
C6 N3 Cd1 104.4(4) . . ?
C13 N3 Cd1 108.5(3) . . ?
N2 C3 C4 114.4(5) . . ?
C8 N4 C14 113.8(5) . . ?
C8 N4 C7 105.1(7) . . ?
C14 N4 C7 110.3(6) . . ?
C8 N4 Cd1 117.7(4) . . ?
C14 N4 Cd1 105.4(3) . . ?
C7 N4 Cd1 104.0(4) . . ?
C5 C4 C3 118.8(6) . . ?
N3 C5 C4 115.7(5) . . ?
C7 C6 N3 125.9(6) . . ?
C6 C7 N4 123.0(7) . . ?
N4 C8 C9 112.9(5) . . ?
C8 C9 C10 114.2(6) . . ?
N1 C10 C9 116.1(5) . . ?
C15 C11 N1 117.2(4) . . ?
N2 C12 C25 115.2(4) . . ?
N3 C13 C35 115.6(5) . . ?
N4 C14 C45 117.3(5) . . ?
C16 C15 C24 118.4(5) . . ?
C16 C15 C11 120.6(5) . . ?
C24 C15 C11 120.8(5) . . ?
C15 C16 C17 121.5(5) . . ?
C18 C17 C22 118.7(5) . . ?
C18 C17 C16 122.1(5) . . ?
C22 C17 C16 119.2(5) . . ?
C19 C18 C17 121.3(7) . . ?
C18 C19 C20 119.5(7) . . ?
C21 C20 C19 121.2(6) . . ?
C20 C21 C22 121.3(6) . . ?
C23 C22 C21 124.3(6) . . ?
C23 C22 C17 117.8(5) . . ?
C21 C22 C17 117.9(6) . . ?
C24 C23 C22 121.6(5) . . ?
C23 C24 C15 121.5(5) . . ?
C26 C25 C34 118.3(5) . . ?
C26 C25 C12 120.8(6) . . ?
C34 C25 C12 120.9(5) . . ?
C25 C26 C27 121.5(6) . . ?
C28 C27 C32 121.7(6) . . ?
C28 C27 C26 120.3(7) . . ?
C32 C27 C26 118.0(6) . . ?
C29 C28 C27 118.2(8) . . ?
C28 C29 C30 122.2(8) . . ?
C31 C30 C29 118.4(7) . . ?
C30 C31 C32 120.6(8) . . ?
C27 C32 C33 121.2(6) . . ?
C27 C32 C31 118.8(6) . . ?
C33 C32 C31 120.1(7) . . ?
C34 C33 C32 119.0(6) . . ?
C33 C34 C25 122.0(6) . . ?
C36 C35 C44 118.8(5) . . ?
C36 C35 C13 120.0(5) . . ?
C44 C35 C13 121.2(5) . . ?
C35 C36 C37 123.2(6) . . ?
C36 C37 C42 117.4(6) . . ?
C36 C37 C38 123.6(6) . . ?
C42 C37 C38 119.0(6) . . ?
C39 C38 C37 122.8(9) . . ?
C38 C39 C40 118.5(8) . . ?
C41 C40 C39 122.5(7) . . ?
C40 C41 C42 118.9(9) . . ?
C43 C42 C37 119.0(5) . . ?
C43 C42 C41 122.8(7) . . ?
C37 C42 C41 118.2(7) . . ?
C44 C43 C42 122.1(6) . . ?
C43 C44 C35 119.5(6) . . ?
C46 C45 C54 118.4(5) . . ?
C46 C45 C14 120.4(5) . . ?
C54 C45 C14 121.0(5) . . ?
C45 C46 C47 121.0(5) . . ?
C48 C47 C52 119.6(6) . . ?
C48 C47 C46 121.1(6) . . ?
C52 C47 C46 119.2(5) . . ?
C49 C48 C47 119.5(7) . . ?
C48 C49 C50 120.5(7) . . ?
C51 C50 C49 120.3(7) . . ?
C50 C51 C52 121.9(7) . . ?
C53 C52 C47 118.9(5) . . ?
C53 C52 C51 122.8(6) . . ?
C47 C52 C51 118.2(6) . . ?
C54 C53 C52 120.3(6) . . ?
C53 C54 C45 122.2(6) . . ?
Cl2 C60 Cl3 113.6(6) . . ?

loop_
_geom_bond_atom_site_label_1
_geom_bond_atom_site_label_2
_geom_bond_distance
_geom_bond_site_symmetry_2
_geom_bond_publ_flag
Cd1 N1 2.350(4) . ?
Cd1 N3 2.346(4) . ?
Cd1 N4 2.355(5) . ?
Cd1 N2 2.364(4) . ?
Cd1 Cl1 2.4610(13) . ?
P1 F104 1.46(2) . ?
P1 F10 1.51(2) . ?
P1 F5 1.553(9) . ?
P1 F107 1.535(10) . ?
P1 F3 1.57(2) . ?
P1 F15 1.556(4) . ?
P1 F105 1.59(2) . ?
P1 F11 1.59(2) . ?
P1 F14 1.595(4) . ?
P1 F106 1.616(11) . ?
N1 C1 1.487(6) . ?
N1 C10 1.487(7) . ?
N1 C11 1.513(7) . ?
C1 C2 1.477(8) . ?
N2 C3 1.466(7) . ?
N2 C12 1.489(7) . ?
N2 C2 1.533(7) . ?
Cl2 C60 1.679(14) . ?
N3 C5 1.458(9) . ?
N3 C6 1.499(9) . ?
N3 C13 1.495(7) . ?
C3 C4 1.535(9) . ?
Cl3 C60 1.737(13) . ?
N4 C8 1.462(9) . ?
N4 C14 1.508(8) . ?
N4 C7 1.527(9) . ?
C4 C5 1.480(10) . ?
C6 C7 1.266(11) . ?
C8 C9 1.504(10) . ?
C9 C10 1.492(9) . ?
C11 C15 1.506(7) . ?
C12 C25 1.506(7) . ?
C13 C35 1.512(7) . ?
C14 C45 1.510(7) . ?
C15 C16 1.359(7) . ?
C15 C24 1.413(7) . ?
C16 C17 1.426(7) . ?
C17 C18 1.416(8) . ?
C17 C22 1.413(8) . ?
C18 C19 1.342(9) . ?
C19 C20 1.397(11) . ?
C20 C21 1.338(10) . ?
C21 C22 1.408(8) . ?
C22 C23 1.409(8) . ?
C23 C24 1.350(7) . ?
C25 C26 1.355(8) . ?
C25 C34 1.440(9) . ?
C26 C27 1.440(8) . ?
C27 C28 1.381(9) . ?
C27 C32 1.398(9) . ?
C28 C29 1.392(11) . ?
C29 C30 1.434(12) . ?
C30 C31 1.356(11) . ?
C31 C32 1.446(9) . ?
C32 C33 1.409(9) . ?
C33 C34 1.359(9) . ?
C35 C36 1.357(8) . ?
C35 C44 1.406(8) . ?
C36 C37 1.408(7) . ?
C37 C42 1.417(9) . ?
C37 C38 1.417(9) . ?
C38 C39 1.324(10) . ?
C39 C40 1.413(14) . ?
C40 C41 1.373(13) . ?
C41 C42 1.433(9) . ?
C42 C43 1.385(10) . ?
C43 C44 1.374(9) . ?
C45 C46 1.366(8) . ?
C45 C54 1.425(8) . ?
C46 C47 1.434(8) . ?
C47 C48 1.399(8) . ?
C47 C52 1.417(8) . ?
C48 C49 1.384(10) . ?
C49 C50 1.411(11) . ?
C50 C51 1.321(10) . ?
C51 C52 1.418(8) . ?
C52 C53 1.410(9) . ?
C53 C54 1.359(8) . ?
